data_7057171
loop_
_publ_author_name
'Singh, Gurjaspreet'
'Girdhar, Shally'
'Singh, Akshpreet'
'Saroa, Amandeep'
'Lakhi, Jaspreet Singh'
'Khullar, Sadhika'
'Mandal, Sanjay K.'

_publ_section_title
;
 Selective mercury ion recognition using a methyl red (MR) based silatrane
 sensor
;
_journal_issue 8
_journal_name_full 'New Journal of Chemistry'
_journal_page_first 6315
_journal_paper_doi 10.1039/C8NJ00728D
_journal_volume 42
_journal_year 2018
_chemical_formula_moiety 'C27 H39 N5 O4 Si'
_chemical_formula_sum 'C27 H39 N5 O4 Si'
_chemical_formula_weight 525.72
_space_group_crystal_system triclinic
_space_group_IT_number 2
_space_group_name_Hall '-P 1'
_space_group_name_H-M_alt 'P -1'
_symmetry_space_group_name_Hall '-P 1'
_symmetry_space_group_name_H-M 'P -1'
_atom_sites_solution_hydrogens geom
_atom_sites_solution_primary direct
_atom_sites_solution_secondary difmap
_audit_update_record
;
2016-09-25 deposited with the CCDC.
2018-03-14 downloaded from the CCDC.
;
_cell_angle_alpha 77.854(6)
_cell_angle_beta 86.226(6)
_cell_angle_gamma 86.282(6)
_cell_formula_units_Z 2
_cell_length_a 8.995(4)
_cell_length_b 10.477(5)
_cell_length_c 12.640(6)
_cell_measurement_reflns_used 2686
_cell_measurement_temperature 296.(2)
_cell_measurement_theta_max 23.3909
_cell_measurement_theta_min 2.2722
_cell_volume 1160.4(9)
_computing_cell_refinement 'SAINT V8.27B (Bruker AXS Inc., 2012)'
_computing_data_collection 'APEX2 (Bruker)'
_computing_data_reduction 'SAINT V8.27B (Bruker AXS Inc., 2012)'
_computing_molecular_graphics 'SHELXTL (Bruker AXS)'
_computing_publication_material 'SHELXTL (Bruker AXS)'
_computing_structure_refinement 'SHELXL-97 (Sheldrick, 2008)'
_computing_structure_solution 'SHELXS-97 (Sheldrick, 2008)'
_diffrn_ambient_temperature 296.(2)
_diffrn_detector_area_resol_mean 8.3333
_diffrn_measured_fraction_theta_full 0.992
_diffrn_measured_fraction_theta_max 0.992
_diffrn_measurement_device_type 'Bruker Kappa APEX II'
_diffrn_measurement_method 'phi and omega scans'
_diffrn_radiation_monochromator graphite
_diffrn_radiation_type 'Mo K\a'
_diffrn_radiation_wavelength 0.71073
_diffrn_reflns_av_R_equivalents 0.0542
_diffrn_reflns_av_sigmaI/netI 0.0660
_diffrn_reflns_limit_h_max 10
_diffrn_reflns_limit_h_min -10
_diffrn_reflns_limit_k_max 12
_diffrn_reflns_limit_k_min -12
_diffrn_reflns_limit_l_max 14
_diffrn_reflns_limit_l_min -14
_diffrn_reflns_number 12487
_diffrn_reflns_theta_full 25.21
_diffrn_reflns_theta_max 25.21
_diffrn_reflns_theta_min 1.65
_diffrn_source 'sealed tube'
_diffrn_source_type 'fine focus'
_exptl_absorpt_coefficient_mu 0.150
_exptl_absorpt_correction_T_max 0.7452
_exptl_absorpt_correction_T_min 0.6149
_exptl_absorpt_correction_type multi-scan
_exptl_absorpt_process_details 'SADABS V2012/1 (Bruker AXS Inc.)'
_exptl_crystal_colour 'light yellow'
_exptl_crystal_density_diffrn 1.505
_exptl_crystal_density_method 'not measured'
_exptl_crystal_description block
_exptl_crystal_F_000 564
_exptl_crystal_size_max 0.25
_exptl_crystal_size_mid 0.20
_exptl_crystal_size_min 0.15
_refine_diff_density_max 0.503
_refine_diff_density_min -0.414
_refine_ls_extinction_coef 0.0068(18)
_refine_ls_extinction_method SHELXL
_refine_ls_goodness_of_fit_ref 1.097
_refine_ls_hydrogen_treatment mixed
_refine_ls_matrix_type full
_refine_ls_number_parameters 280
_refine_ls_number_reflns 4156
_refine_ls_number_restraints 0
_refine_ls_restrained_S_all 1.097
_refine_ls_R_factor_all 0.1298
_refine_ls_R_factor_gt 0.0716
_refine_ls_shift/su_max 0.001
_refine_ls_shift/su_mean 0.000
_refine_ls_structure_factor_coef Fsqd
_refine_ls_weighting_details 'calc w=1/[\s^2^(Fo^2^)+(0.0595P)^2^+1.3469P] where P=(Fo^2^+2Fc^2^)/3'
_refine_ls_weighting_scheme calc
_refine_ls_wR_factor_gt 0.1612
_refine_ls_wR_factor_ref 0.1888
_reflns_number_gt 2435
_reflns_number_total 4156
_reflns_threshold_expression >2sigma(I)
_cod_data_source_file c8nj00728d2.cif
_cod_data_source_block 2
_cod_depositor_comments 'Adding full bibliography for 7057171.cif.'
_cod_original_cell_volume 1160.4(10)
_cod_database_code 7057171

loop_
_space_group_symop_operation_xyz
'x, y, z'
'-x, -y, -z'

loop_
_atom_site_type_symbol
_atom_site_label
_atom_site_fract_x
_atom_site_fract_y
_atom_site_fract_z
_atom_site_U_iso_or_equiv
_atom_site_adp_type
_atom_site_calc_flag
_atom_site_refinement_flags
_atom_site_occupancy
Si Si1 0.69814(13) 0.94213(12) 0.22457(9) 0.0448(4) Uani d . 1
O O1 0.7441(3) 0.9077(3) 0.3432(2) 0.0521(8) Uani d . 1
O O2 0.8161(3) 0.9979(3) 0.1369(2) 0.0531(8) Uani d . 1
O O3 0.5332(3) 0.9846(3) 0.2051(2) 0.0524(8) Uani d . 1
O O4 0.3938(4) 0.6351(3) 0.0077(3) 0.0774(11) Uani d . 1
N N1 0.6980(4) 1.1332(3) 0.2539(3) 0.0501(9) Uani d . 1
N N2 0.5292(4) 0.5847(3) 0.1389(3) 0.0487(9) Uani d . 1
H H2 0.5367 0.546 0.2056 0.058 Uiso calc R 1
N N3 0.4138(4) 0.4496(3) 0.3126(3) 0.0447(8) Uani d . 1
N N4 0.4067(4) 0.3784(3) 0.3987(3) 0.0474(9) Uani d . 1
N N5 0.8708(5) 0.2743(4) 0.6317(3) 0.0641(11) Uani d . 1
C C1 0.3288(5) 1.1206(5) 0.1877(4) 0.0783(16) Uani d . 1
H H1B 0.2895 1.0709 0.1412 0.117 Uiso calc R 1
H H1C 0.2947 1.2106 0.1667 0.117 Uiso calc R 1
H H1A 0.2953 1.087 0.2613 0.117 Uiso calc R 1
C C2 0.4852(6) 1.1109(5) 0.1786(5) 0.0766(15) Uani d . 1
H H2A 0.5162 1.1437 0.1024 0.092 Uiso calc R 1
C C3 0.5545(5) 1.1811(5) 0.2397(4) 0.0646(13) Uani d . 1
H H3B 0.5537 1.2725 0.2035 0.077 Uiso calc R 1
H H3A 0.5011 1.1751 0.3097 0.077 Uiso calc R 1
C C4 0.7990(6) 1.1930(5) 0.1768(4) 0.0651(13) Uani d . 1
H H4B 0.7538 1.2745 0.1378 0.078 Uiso calc R 1
H H4A 0.8843 1.2137 0.212 0.078 Uiso calc R 1
C C5 0.8443(10) 1.1202(6) 0.1082(7) 0.142(4) Uani d . 1
H H5 0.7659 1.1474 0.0566 0.171 Uiso calc R 1
C C6 0.9633(6) 1.1497(5) 0.0385(5) 0.0899(19) Uani d . 1
H H6B 1.0511 1.1035 0.0692 0.135 Uiso calc R 1
H H6C 0.9761 1.2421 0.0251 0.135 Uiso calc R 1
H H6A 0.9473 1.1246 -0.0285 0.135 Uiso calc R 1
C C7 0.7427(7) 1.1131(5) 0.3576(4) 0.0757(16) Uani d . 1
H H7B 0.8373 1.1526 0.3571 0.091 Uiso calc R 1
H H7A 0.6701 1.156 0.4005 0.091 Uiso calc R 1
C C8 0.7570(12) 0.9914(6) 0.4020(5) 0.154(4) Uani d . 1
H H8 0.651 0.989 0.4254 0.185 Uiso calc R 1
C C9 0.7980(7) 0.9453(5) 0.5037(4) 0.0878(18) Uani d . 1
H H9B 0.7259 0.8863 0.542 0.132 Uiso calc R 1
H H9C 0.8034 1.0167 0.5398 0.132 Uiso calc R 1
H H9A 0.8939 0.8998 0.5021 0.132 Uiso calc R 1
C C10 0.6968(5) 0.7825(4) 0.2030(3) 0.0457(10) Uani d . 1
H H10A 0.7943 0.7396 0.2176 0.055 Uiso calc R 1
H H10B 0.6249 0.7351 0.2547 0.055 Uiso calc R 1
C C11 0.6614(5) 0.7736(4) 0.0968(3) 0.0489(11) Uani d . 1
H H11B 0.5674 0.8221 0.0798 0.059 Uiso calc R 1
H H11A 0.7378 0.8147 0.0454 0.059 Uiso calc R 1
C C12 0.6499(5) 0.6433(4) 0.0835(4) 0.0547(12) Uani d . 1
H H12B 0.6439 0.644 0.007 0.066 Uiso calc R 1
H H12A 0.7396 0.5922 0.108 0.066 Uiso calc R 1
C C13 0.4082(5) 0.5853(4) 0.0964(4) 0.0520(11) Uani d . 1
C C14 0.2899(5) 0.5222(4) 0.1590(3) 0.0469(10) Uiso d . 1
C C15 0.1679(5) 0.5283(5) 0.1069(4) 0.0633(13) Uiso d . 1
H H13 0.166 0.5725 0.035 0.076 Uiso calc R 1
C C16 0.0507(6) 0.4737(5) 0.1542(4) 0.0723(14) Uiso d . 1
H H14 -0.0346 0.4782 0.1156 0.087 Uiso calc R 1
C C17 0.0489(6) 0.4139(5) 0.2525(4) 0.0736(15) Uiso d . 1
H H15 -0.0371 0.3755 0.2861 0.088 Uiso calc R 1
C C18 0.1690(5) 0.4070(5) 0.3053(4) 0.0632(13) Uiso d . 1
H H16 0.1687 0.3635 0.3775 0.076 Uiso calc R 1
C C19 0.2891(5) 0.4597(4) 0.2590(3) 0.0465(10) Uiso d . 1
C C20 0.5270(4) 0.3628(4) 0.4530(3) 0.0438(10) Uiso d . 1
C C21 0.5183(5) 0.2774(4) 0.5445(4) 0.0532(11) Uiso d . 1
H H17 0.4295 0.2367 0.567 0.064 Uiso calc R 1
C C22 0.6313(5) 0.2491(4) 0.6039(4) 0.0533(11) Uiso d . 1
H H18 0.6227 0.1881 0.6688 0.064 Uiso calc R 1
C C23 0.7562(5) 0.3034(4) 0.5755(3) 0.0478(11) Uiso d . 1
C C24 0.7620(5) 0.3929(4) 0.4838(3) 0.0516(11) Uiso d . 1
H H19 0.8493 0.4364 0.462 0.062 Uiso calc R 1
C C25 0.6490(4) 0.4199(4) 0.4251(3) 0.0476(11) Uiso d . 1
H H20 0.6558 0.4824 0.3609 0.057 Uiso calc R 1
C C26 1.0030(6) 0.3285(5) 0.6004(5) 0.0777(16) Uani d . 1
H H22B 1.0276 0.3253 0.526 0.117 Uiso calc R 1
H H22A 1.0793 0.281 0.6448 0.117 Uiso calc R 1
H H22C 0.9962 0.4179 0.6083 0.117 Uiso calc R 1
C C27 0.8619(6) 0.1940(5) 0.7312(4) 0.0834(17) Uani d . 1
H H21A 0.7834 0.2266 0.7752 0.125 Uiso calc R 1
H H21C 0.955 0.1909 0.765 0.125 Uiso calc R 1
H H21B 0.8411 0.1077 0.7238 0.125 Uiso calc R 1

loop_
_atom_site_aniso_label
_atom_site_aniso_U_11
_atom_site_aniso_U_22
_atom_site_aniso_U_33
_atom_site_aniso_U_12
_atom_site_aniso_U_13
_atom_site_aniso_U_23
Si1 0.0524(7) 0.0454(7) 0.0361(7) -0.0023(5) -0.0033(5) -0.0071(5)
O1 0.077(2) 0.0433(17) 0.0374(17) -0.0022(14) -0.0123(14) -0.0084(13)
O2 0.0607(19) 0.0447(18) 0.0528(19) -0.0105(14) 0.0163(14) -0.0117(14)
O3 0.0500(18) 0.0489(18) 0.058(2) 0.0040(14) -0.0084(14) -0.0105(14)
O4 0.090(3) 0.082(3) 0.053(2) -0.0109(19) -0.0275(19) 0.0113(19)
N1 0.066(3) 0.044(2) 0.039(2) 0.0003(18) -0.0030(18) -0.0081(16)
N2 0.062(2) 0.049(2) 0.035(2) -0.0107(18) -0.0070(18) -0.0056(16)
N3 0.052(2) 0.044(2) 0.038(2) -0.0026(16) -0.0040(16) -0.0085(17)
N4 0.054(2) 0.049(2) 0.040(2) -0.0038(17) 0.0022(17) -0.0098(18)
N5 0.073(3) 0.064(3) 0.051(2) -0.002(2) -0.020(2) 0.004(2)
C1 0.057(3) 0.087(4) 0.079(4) 0.014(3) 0.005(3) 0.001(3)
C2 0.069(4) 0.075(4) 0.084(4) 0.009(3) -0.009(3) -0.015(3)
C3 0.070(3) 0.059(3) 0.063(3) 0.012(3) 0.002(3) -0.015(3)
C4 0.076(3) 0.045(3) 0.072(4) -0.009(2) 0.003(3) -0.009(3)
C5 0.198(8) 0.066(4) 0.163(7) -0.061(5) 0.132(6) -0.051(4)
C6 0.083(4) 0.074(4) 0.102(5) -0.013(3) 0.032(3) -0.001(3)
C7 0.122(5) 0.061(4) 0.050(3) -0.006(3) -0.019(3) -0.020(3)
C8 0.363(13) 0.050(4) 0.061(4) 0.004(5) -0.095(6) -0.017(3)
C9 0.142(5) 0.078(4) 0.048(3) -0.007(4) -0.027(3) -0.015(3)
C10 0.050(2) 0.050(3) 0.036(2) -0.002(2) -0.0069(19) -0.0055(19)
C11 0.056(3) 0.055(3) 0.036(2) -0.011(2) -0.001(2) -0.007(2)
C12 0.065(3) 0.061(3) 0.041(3) -0.006(2) 0.000(2) -0.017(2)
C13 0.070(3) 0.041(3) 0.046(3) 0.007(2) -0.025(2) -0.009(2)
C26 0.063(3) 0.084(4) 0.082(4) -0.003(3) -0.018(3) -0.003(3)
C27 0.096(4) 0.087(4) 0.059(3) -0.001(3) -0.027(3) 0.010(3)

loop_
_atom_type_symbol
_atom_type_description
_atom_type_scat_dispersion_real
_atom_type_scat_dispersion_imag
_atom_type_scat_source
C C 0.0033 0.0016 'International Tables Vol C Tables 4.2.6.8 and 6.1.1.4'
N N 0.0061 0.0033 'International Tables Vol C Tables 4.2.6.8 and 6.1.1.4'
O O 0.0106 0.0060 'International Tables Vol C Tables 4.2.6.8 and 6.1.1.4'
Si Si 0.0817 0.0704 'International Tables Vol C Tables 4.2.6.8 and 6.1.1.4'
H H 0.0000 0.0000 'International Tables Vol C Tables 4.2.6.8 and 6.1.1.4'

loop_
_geom_angle_atom_site_label_1
_geom_angle_atom_site_label_2
_geom_angle_atom_site_label_3
_geom_angle
O2 Si1 O3 118.04(17)
O2 Si1 O1 117.70(18)
O3 Si1 O1 117.25(17)
O2 Si1 C10 99.98(18)
O3 Si1 C10 98.74(18)
O1 Si1 C10 97.89(17)
O2 Si1 N1 81.11(15)
O3 Si1 N1 81.09(15)
O1 Si1 N1 81.18(15)
C10 Si1 N1 178.82(18)
C8 O1 Si1 124.5(3)
C5 O2 Si1 124.8(3)
C2 O3 Si1 122.4(3)
C3 N1 C7 115.4(4)
C3 N1 C4 114.1(4)
C7 N1 C4 114.4(4)
C3 N1 Si1 104.2(3)
C7 N1 Si1 103.2(3)
C4 N1 Si1 103.5(3)
C13 N2 C12 122.2(4)
C13 N2 H2 118.9
C12 N2 H2 118.9
N4 N3 C19 113.8(4)
N3 N4 C20 116.1(4)
C23 N5 C26 122.5(4)
C23 N5 C27 120.8(5)
C26 N5 C27 116.5(4)
C2 C1 H1B 109.5
C2 C1 H1C 109.5
H1B C1 H1C 109.5
C2 C1 H1A 109.5
H1B C1 H1A 109.5
H1C C1 H1A 109.5
O3 C2 C3 109.1(4)
O3 C2 C1 109.6(5)
C3 C2 C1 114.8(5)
O3 C2 H2A 107.7
C3 C2 H2A 107.7
C1 C2 H2A 107.7
N1 C3 C2 109.7(4)
N1 C3 H3B 109.7
C2 C3 H3B 109.7
N1 C3 H3A 109.7
C2 C3 H3A 109.7
H3B C3 H3A 108.2
C5 C4 N1 112.2(5)
C5 C4 H4B 109.2
N1 C4 H4B 109.2
C5 C4 H4A 109.2
N1 C4 H4A 109.2
H4B C4 H4A 107.9
O2 C5 C4 116.1(5)
O2 C5 C6 116.5(5)
C4 C5 C6 121.6(6)
O2 C5 H5 98.1
C4 C5 H5 98.1
C6 C5 H5 98.1
C5 C6 H6B 109.5
C5 C6 H6C 109.5
H6B C6 H6C 109.5
C5 C6 H6A 109.5
H6B C6 H6A 109.5
H6C C6 H6A 109.5
C8 C7 N1 112.5(5)
C8 C7 H7B 109.1
N1 C7 H7B 109.1
C8 C7 H7A 109.1
N1 C7 H7A 109.1
H7B C7 H7A 107.8
O1 C8 C7 118.1(5)
O1 C8 C9 117.1(5)
C7 C8 C9 124.5(5)
O1 C8 H8 91.8
C7 C8 H8 91.8
C9 C8 H8 91.8
C8 C9 H9B 109.5
C8 C9 H9C 109.5
H9B C9 H9C 109.5
C8 C9 H9A 109.5
H9B C9 H9A 109.5
H9C C9 H9A 109.5
C11 C10 Si1 114.8(3)
C11 C10 H10A 108.6
Si1 C10 H10A 108.6
C11 C10 H10B 108.6
Si1 C10 H10B 108.6
H10A C10 H10B 107.5
C12 C11 C10 113.8(4)
C12 C11 H11B 108.8
C10 C11 H11B 108.8
C12 C11 H11A 108.8
C10 C11 H11A 108.8
H11B C11 H11A 107.7
N2 C12 C11 113.2(4)
N2 C12 H12B 108.9
C11 C12 H12B 108.9
N2 C12 H12A 108.9
C11 C12 H12A 108.9
H12B C12 H12A 107.8
O4 C13 N2 121.0(5)
O4 C13 C14 120.5(4)
N2 C13 C14 118.5(4)
C19 C14 C15 118.3(4)
C19 C14 C13 127.9(4)
C15 C14 C13 113.8(4)
C16 C15 C14 120.5(5)
C16 C15 H13 119.7
C14 C15 H13 119.7
C17 C16 C15 121.4(6)
C17 C16 H14 119.3
C15 C16 H14 119.3
C16 C17 C18 118.9(6)
C16 C17 H15 120.6
C18 C17 H15 120.6
C19 C18 C17 120.9(5)
C19 C18 H16 119.6
C17 C18 H16 119.6
C18 C19 C14 120.0(4)
C18 C19 N3 120.9(4)
C14 C19 N3 119.1(4)
C25 C20 N4 126.9(4)
C25 C20 C21 118.6(4)
N4 C20 C21 114.5(4)
C22 C21 C20 120.7(5)
C22 C21 H17 119.7
C20 C21 H17 119.7
C21 C22 C23 121.5(5)
C21 C22 H18 119.3
C23 C22 H18 119.3
N5 C23 C22 122.5(4)
N5 C23 C24 120.3(4)
C22 C23 C24 117.2(4)
C25 C24 C23 120.8(4)
C25 C24 H19 119.6
C23 C24 H19 119.6
C20 C25 C24 121.2(4)
C20 C25 H20 119.4
C24 C25 H20 119.4
N5 C26 H22B 109.5
N5 C26 H22A 109.5
H22B C26 H22A 109.5
N5 C26 H22C 109.5
H22B C26 H22C 109.5
H22A C26 H22C 109.5
N5 C27 H21A 109.5
N5 C27 H21C 109.5
H21A C27 H21C 109.5
N5 C27 H21B 109.5
H21A C27 H21B 109.5
H21C C27 H21B 109.5

loop_
_geom_bond_atom_site_label_1
_geom_bond_atom_site_label_2
_geom_bond_distance
Si1 O2 1.533(3)
Si1 O3 1.541(3)
Si1 O1 1.544(3)
Si1 C10 1.751(4)
Si1 N1 2.111(4)
O1 C8 1.278(6)
O2 C5 1.293(6)
O3 C2 1.345(6)
O4 C13 1.144(5)
N1 C3 1.363(5)
N1 C7 1.366(5)
N1 C4 1.367(6)
N2 C13 1.245(5)
N2 C12 1.361(5)
N2 H2 0.86
N3 N4 1.184(4)
N3 C19 1.336(5)
N4 C20 1.302(5)
N5 C23 1.275(5)
N5 C26 1.351(6)
N5 C27 1.359(6)
C1 C2 1.402(6)
C1 H1B 0.96
C1 H1C 0.96
C1 H1A 0.96
C2 C3 1.374(7)
C2 H2A 0.98
C3 H3B 0.97
C3 H3A 0.97
C4 C5 1.300(7)
C4 H4B 0.97
C4 H4A 0.97
C5 C6 1.350(7)
C5 H5 0.98
C6 H6B 0.96
C6 H6C 0.96
C6 H6A 0.96
C7 C8 1.282(7)
C7 H7B 0.97
C7 H7A 0.97
C8 C9 1.341(7)
C8 H8 0.98
C9 H9B 0.96
C9 H9C 0.96
C9 H9A 0.96
C10 C11 1.423(5)
C10 H10A 0.97
C10 H10B 0.97
C11 C12 1.421(6)
C11 H11B 0.97
C11 H11A 0.97
C12 H12B 0.97
C12 H12A 0.97
C13 C14 1.398(6)
C14 C19 1.295(6)
C14 C15 1.309(6)
C15 C16 1.283(6)
C15 H13 0.93
C16 C17 1.268(7)
C16 H14 0.93
C17 C18 1.297(6)
C17 H15 0.93
C18 C19 1.294(6)
C18 H16 0.93
C20 C25 1.278(5)
C20 C21 1.306(5)
C21 C22 1.285(6)
C21 H17 0.93
C22 C23 1.287(6)
C22 H18 0.93
C23 C24 1.329(6)
C24 C25 1.280(5)
C24 H19 0.93
C25 H20 0.93
C26 H22B 0.96
C26 H22A 0.96
C26 H22C 0.96
C27 H21A 0.96
C27 H21C 0.96
C27 H21B 0.96
